data_7004731
loop_
_publ_author_name
'Klap\"otke, Thomas M.'
'Sabat\'e, Carles Mir\'o'
'Welch, Jan M.'

_publ_section_title
;
 Alkali metal 5-nitrotetrazolate salts: prospective replacements for
 service lead(ii) azide in explosive initiators
;
_journal_issue 45
_journal_name_full 'Dalton Transactions'
_journal_page_first 6372
_journal_page_last 6380
_journal_paper_doi 10.1039/b811410b
_journal_year 2008
_chemical_formula_moiety 'Li, C N5 O2, 3(H2 O)'
_chemical_formula_sum 'C H6 Li N5 O5'
_chemical_formula_weight 175.05
_space_group_IT_number 14
_symmetry_cell_setting monoclinic
_symmetry_space_group_name_Hall '-P 2ybc'
_symmetry_space_group_name_H-M 'P 1 21/c 1'
_audit_creation_date 2008-05-29T16:46:12-00:00
_audit_creation_method 'WinGX routine CIF_UPDATE'
_cell_angle_alpha 90
_cell_angle_beta 100.636(2)
_cell_angle_gamma 90
_cell_formula_units_Z 4
_cell_length_a 7.65560(10)
_cell_length_b 13.0629(2)
_cell_length_c 7.35430(10)
_cell_measurement_reflns_used 9923
_cell_measurement_temperature 200(2)
_cell_measurement_theta_max 32.3736
_cell_measurement_theta_min 3.8426
_cell_volume 722.826(18)
_computing_cell_refinement
;
CrysAlis RED, Oxford Diffraction Ltd.,
Version 1.171.31.7 (release 18-10-2006 CrysAlis171 .NET)
(compiled Oct 18 2006,16:28:17)
;
_computing_data_collection
;
CrysAlis CCD, Oxford Diffraction Ltd.,
Version 1.171.31.7 (release 18-10-2006 CrysAlis171 .NET)
(compiled Oct 18 2006,16:28:17)
;
_computing_data_reduction
;
CrysAlis RED, Oxford Diffraction Ltd.,
Version 1.171.31.7 (release 18-10-2006 CrysAlis171 .NET)
(compiled Oct 18 2006,16:28:17)
;
_computing_molecular_graphics 'Ortep-3 for Windows (Farrugia, 1997)'
_computing_publication_material 'WinGX publication routines (Farrugia, 1999)'
_computing_structure_refinement 'SHELXL-97 (Sheldrick, 1997)'
_computing_structure_solution 'SIR92 (Giacovazzo et al, 1993)'
_diffrn_measured_fraction_theta_full 0.998
_diffrn_measured_fraction_theta_max 0.998
_diffrn_measurement_device 'CCD camera on \k-goniostat'
_diffrn_measurement_device_type 'Oxford Xcalibur3 CCD area detector'
_diffrn_measurement_method 'omega scan'
_diffrn_radiation_probe x-ray
_diffrn_radiation_type MoK\a
_diffrn_radiation_wavelength 0.71073
_diffrn_reflns_av_R_equivalents 0.0305
_diffrn_reflns_limit_h_max 11
_diffrn_reflns_limit_h_min -11
_diffrn_reflns_limit_k_max 18
_diffrn_reflns_limit_k_min -18
_diffrn_reflns_limit_l_max 10
_diffrn_reflns_limit_l_min -10
_diffrn_reflns_number 20900
_diffrn_reflns_theta_full 31
_diffrn_reflns_theta_max 31
_diffrn_reflns_theta_min 3.86
_exptl_absorpt_coefficient_mu 0.154
_exptl_absorpt_correction_T_max 0.985
_exptl_absorpt_correction_T_min 0.955
_exptl_absorpt_correction_type multi-scan
_exptl_absorpt_process_details
;
CrysAlis RED, Oxford Diffraction Ltd.,
Version 1.171.31.7 (release 18-10-2006 CrysAlis171 .NET)
(compiled Oct 18 2006,16:28:17)
Empirical absorption correction using spherical harmonics,
implemented in SCALE3 ABSPACK scaling algorithm.
;
_exptl_crystal_colour colorless
_exptl_crystal_density_diffrn 1.609
_exptl_crystal_density_method 'not measured'
_exptl_crystal_description prism
_exptl_crystal_F_000 360
_exptl_crystal_size_max 0.35
_exptl_crystal_size_mid 0.25
_exptl_crystal_size_min 0.1
_refine_diff_density_max 0.331
_refine_diff_density_min -0.268
_refine_ls_extinction_method none
_refine_ls_goodness_of_fit_ref 1.093
_refine_ls_hydrogen_treatment mixed
_refine_ls_matrix_type full
_refine_ls_number_parameters 133
_refine_ls_number_reflns 2300
_refine_ls_number_restraints 0
_refine_ls_restrained_S_all 1.093
_refine_ls_R_factor_gt 0.0293
_refine_ls_shift/su_max 0.001
_refine_ls_structure_factor_coef Fsqd
_refine_ls_weighting_details 'calc w=1/[\s^2^(Fo^2^)+(0.0528P)^2^+0.0000P] where P=(Fo^2^+2Fc^2^)/3'
_refine_ls_weighting_scheme calc
_refine_ls_wR_factor_ref 0.0859
_reflns_number_gt 1750
_reflns_number_total 2300
_reflns_threshold_expression >2sigma(I)
_cod_data_source_file b811410b.txt
_cod_data_source_block lint
_cod_depositor_comments
;
 Removing duplicate rows from the ATOM_TYPE loop.

 Antanas Vaitkus,
 2018-08-07
;
_cod_database_code 7004731

loop_
_symmetry_equiv_pos_as_xyz
'x, y, z'
'-x, y+1/2, -z+1/2'
'-x, -y, -z'
'x, -y-1/2, z-1/2'

loop_
_atom_site_label
_atom_site_type_symbol
_atom_site_fract_x
_atom_site_fract_y
_atom_site_fract_z
_atom_site_U_iso_or_equiv
_atom_site_adp_type
_atom_site_occupancy
_atom_site_symmetry_multiplicity
_atom_site_calc_flag
_atom_site_refinement_flags
_atom_site_disorder_assembly
_atom_site_disorder_group
C C 0.58232(11) 0.10609(6) 0.16425(12) 0.01363(17) Uani 1 1 d . . .
N1 N 0.71880(9) 0.05117(5) 0.24901(10) 0.01506(16) Uani 1 1 d . . .
N2 N 0.64068(9) -0.03190(6) 0.30591(10) 0.01610(16) Uani 1 1 d . . .
N3 N 0.46579(9) -0.02423(6) 0.25554(10) 0.01588(17) Uani 1 1 d . . .
N4 N 0.42523(9) 0.06408(5) 0.16324(10) 0.01444(16) Uani 1 1 d . . .
N5 N 0.60435(9) 0.20367(6) 0.07886(11) 0.01946(17) Uani 1 1 d . . .
O1 O 0.75658(9) 0.23747(5) 0.10021(12) 0.03119(19) Uani 1 1 d . . .
O2 O 0.47240(9) 0.24556(5) -0.00862(11) 0.02885(18) Uani 1 1 d . . .
O3 O 1.08898(8) 0.15741(5) 0.48560(9) 0.01450(14) Uani 1 1 d . . .
O4 O 1.07925(9) 0.13367(5) 0.03996(9) 0.01419(14) Uani 1 1 d . . .
O5 O 1.09651(8) -0.05045(5) 0.29023(9) 0.01435(14) Uani 1 1 d . . .
Li Li 0.98749(19) 0.08895(12) 0.2583(2) 0.0165(3) Uani 1 1 d . . .
H3A H 1.0923(17) 0.2214(13) 0.5035(19) 0.041(4) Uiso 1 1 d . . .
H3B H 1.187(2) 0.1365(10) 0.540(2) 0.037(4) Uiso 1 1 d . . .
H4A H 1.0245(19) 0.1067(11) -0.068(2) 0.047(4) Uiso 1 1 d . . .
H4B H 1.184(2) 0.1146(11) 0.0573(19) 0.037(4) Uiso 1 1 d . . .
H5A H 1.2052(18) -0.0605(9) 0.3050(18) 0.024(3) Uiso 1 1 d . . .
H5B H 1.057(2) -0.0959(13) 0.369(2) 0.057(4) Uiso 1 1 d . . .

loop_
_atom_site_aniso_label
_atom_site_aniso_U_11
_atom_site_aniso_U_22
_atom_site_aniso_U_33
_atom_site_aniso_U_23
_atom_site_aniso_U_13
_atom_site_aniso_U_12
C 0.0117(4) 0.0141(4) 0.0151(4) -0.0018(3) 0.0027(3) 0.0005(3)
N1 0.0124(3) 0.0158(3) 0.0163(4) -0.0014(3) 0.0012(3) 0.0004(3)
N2 0.0125(3) 0.0188(4) 0.0165(4) 0.0008(3) 0.0012(3) -0.0006(3)
N3 0.0130(3) 0.0179(4) 0.0164(4) 0.0021(3) 0.0015(3) 0.0014(3)
N4 0.0130(3) 0.0149(3) 0.0152(4) -0.0003(3) 0.0018(3) 0.0006(3)
N5 0.0164(4) 0.0149(4) 0.0283(4) -0.0004(3) 0.0073(3) 0.0007(3)
O1 0.0182(3) 0.0213(4) 0.0558(5) 0.0013(3) 0.0114(3) -0.0060(3)
O2 0.0233(4) 0.0214(3) 0.0412(4) 0.0106(3) 0.0042(3) 0.0054(3)
O3 0.0134(3) 0.0118(3) 0.0174(3) 0.0000(2) 0.0005(2) 0.0005(2)
O4 0.0116(3) 0.0147(3) 0.0158(3) 0.0006(2) 0.0013(2) 0.0013(2)
O5 0.0123(3) 0.0136(3) 0.0173(3) 0.0018(2) 0.0029(2) 0.0004(2)
Li 0.0142(7) 0.0180(7) 0.0172(7) -0.0006(5) 0.0027(6) -0.0008(6)

loop_
_atom_type_symbol
_atom_type_description
_atom_type_scat_dispersion_real
_atom_type_scat_dispersion_imag
_atom_type_scat_source
C C 0.0033 0.0016 'International Tables Vol C Tables 4.2.6.8 and 6.1.1.4'
H H 0 0 'International Tables Vol C Tables 4.2.6.8 and 6.1.1.4'
N N 0.0061 0.0033 'International Tables Vol C Tables 4.2.6.8 and 6.1.1.4'
O O 0.0106 0.006 'International Tables Vol C Tables 4.2.6.8 and 6.1.1.4'
Li Li -0.0003 0.0001 'International Tables Vol C Tables 4.2.6.8 and 6.1.1.4'

loop_
_geom_angle_atom_site_label_1
_geom_angle_atom_site_label_2
_geom_angle_atom_site_label_3
_geom_angle
_geom_angle_site_symmetry_1
_geom_angle_site_symmetry_3
_geom_angle_publ_flag
N4 C N1 114.58(7) . . ?
N4 C N5 122.92(7) . . ?
N1 C N5 122.50(7) . . ?
C N1 N2 103.08(7) . . ?
C N1 Li 124.73(7) . . ?
N2 N1 Li 131.95(7) . . ?
N3 N2 N1 109.69(7) . . ?
N2 N3 N4 109.45(7) . . ?
C N4 N3 103.20(7) . . ?
O2 N5 O1 125.35(8) . . ?
O2 N5 C 118.20(7) . . ?
O1 N5 C 116.46(7) . . ?
Li O3 H3A 126.1(9) . . ?
Li O3 H3B 116.9(10) . . ?
H3A O3 H3B 104.6(12) . . ?
Li O4 H4A 115.4(9) . . ?
Li O4 H4B 105.6(9) . . ?
H4A O4 H4B 107.4(13) . . ?
Li O5 H5A 123.1(8) . . ?
Li O5 H5B 118.9(10) . . ?
H5A O5 H5B 104.8(12) . . ?
O3 Li O4 115.13(8) . . ?
O3 Li O5 103.18(7) . . ?
O4 Li O5 99.38(7) . . ?
O3 Li N1 111.84(8) . . ?
O4 Li N1 122.70(8) . . ?
O5 Li N1 100.06(7) . . ?
O3 Li H4B 106.3(4) . . ?
O4 Li H4B 20.1(4) . . ?
O5 Li H4B 84.3(4) . . ?
N1 Li H4B 139.4(4) . . ?

loop_
_geom_bond_atom_site_label_1
_geom_bond_atom_site_label_2
_geom_bond_distance
_geom_bond_site_symmetry_2
_geom_bond_publ_flag
C N4 1.3206(10) . ?
C N1 1.3246(11) . ?
C N5 1.4445(11) . ?
N1 N2 1.3426(10) . ?
N1 Li 2.1041(16) . ?
N2 N3 1.3255(10) . ?
N3 N4 1.3455(10) . ?
N5 O2 1.2223(10) . ?
N5 O1 1.2289(9) . ?
O3 Li 1.9283(16) . ?
O3 H3A 0.845(16) . ?
O3 H3B 0.826(16) . ?
O4 Li 1.9569(16) . ?
O4 H4A 0.899(16) . ?
O4 H4B 0.831(15) . ?
O5 Li 1.9989(17) . ?
O5 H5A 0.830(13) . ?
O5 H5B 0.919(18) . ?
Li H4B 2.323(14) . ?

loop_
_geom_hbond_atom_site_label_D
_geom_hbond_atom_site_label_H
_geom_hbond_atom_site_label_A
_geom_hbond_distance_DH
_geom_hbond_distance_HA
_geom_hbond_distance_DA
_geom_hbond_angle_DHA
_geom_hbond_site_symmetry_A
O3 H3A O4 0.845(16) 1.918(17) 2.7613(9) 175.4(13) 4_566
O3 H3B N2 0.826(16) 2.084(16) 2.8550(10) 155.0(12) 3_756
O4 H4A O5 0.899(16) 1.873(16) 2.7718(9) 178.1(13) 3_755
O4 H4B N4 0.831(15) 1.977(16) 2.7888(10) 165.5(13) 1_655
O5 H5A N3 0.830(13) 2.146(14) 2.9053(10) 152.2(11) 1_655
O5 H5B O3 0.919(18) 1.865(18) 2.7478(9) 160.4(14) 3_756
O5 H5B O1 0.919(18) 2.590(16) 3.0422(9) 110.9(11) 2_745

loop_
_geom_torsion_atom_site_label_1
_geom_torsion_atom_site_label_2
_geom_torsion_atom_site_label_3
_geom_torsion_atom_site_label_4
_geom_torsion
_geom_torsion_site_symmetry_1
_geom_torsion_site_symmetry_2
_geom_torsion_site_symmetry_3
_geom_torsion_site_symmetry_4
_geom_torsion_publ_flag
N4 C N1 N2 -0.10(10) . . . . ?
N5 C N1 N2 -179.67(7) . . . . ?
N4 C N1 Li 174.87(8) . . . . ?
N5 C N1 Li -4.69(12) . . . . ?
C N1 N2 N3 -0.15(9) . . . . ?
Li N1 N2 N3 -174.59(8) . . . . ?
N1 N2 N3 N4 0.34(10) . . . . ?
N1 C N4 N3 0.30(10) . . . . ?
N5 C N4 N3 179.86(8) . . . . ?
N2 N3 N4 C -0.38(9) . . . . ?
N4 C N5 O2 -5.06(13) . . . . ?
N1 C N5 O2 174.46(8) . . . . ?
N4 C N5 O1 175.28(8) . . . . ?
N1 C N5 O1 -5.19(12) . . . . ?
C N1 Li O3 97.64(10) . . . . ?
N2 N1 Li O3 -88.95(11) . . . . ?
C N1 Li O4 -45.58(13) . . . . ?
N2 N1 Li O4 127.83(10) . . . . ?
C N1 Li O5 -153.67(8) . . . . ?
N2 N1 Li O5 19.74(12) . . . . ?
